data_7226985
loop_
_publ_author_name
'Petronijevi\'c, Jelena'
'Bugar\<ci\'c, Zorica'
'Bogdanovi\'c, Goran A.'
'Stefanovi\'c, Sr\/dan'
'Jankovi\'c, Nenad'

_publ_section_title
;
 An enolate ion as a synthon in biocatalytic synthesis of
 3,4-dihydro-2(1H)-quinoxalinones and 3,4-dihydro-1,4-benzoxazin-2-ones:
 lemon juice as an alternative to hazardous solvents and catalysts
;
_journal_issue 3
_journal_name_full 'Green Chem.'
_journal_page_first 707
_journal_paper_doi 10.1039/C6GC02893D
_journal_volume 19
_journal_year 2017
_chemical_formula_moiety 'C14 H13 N1 O3'
_chemical_formula_sum 'C14 H13 N O3'
_chemical_formula_weight 243.25
_chemical_name_systematic
;
3,4-dihydro-(3Z)-(2-oxohex-5-enylidene)-1,4-benzoxazin-2-one
;
_space_group_crystal_system monoclinic
_space_group_IT_number 14
_space_group_name_Hall '-P 2yn'
_space_group_name_H-M_alt 'P 1 21/n 1'
_symmetry_space_group_name_Hall '-P 2yn'
_symmetry_space_group_name_H-M 'P 1 21/n 1'
_atom_sites_solution_hydrogens mixed
_audit_creation_method SHELXL-2014/6
_audit_update_record
;
2016-10-16 deposited with the CCDC.
2016-11-01 downloaded from the CCDC.
;
_cell_angle_alpha 90.00
_cell_angle_beta 99.389(6)
_cell_angle_gamma 90.00
_cell_formula_units_Z 4
_cell_length_a 14.2032(8)
_cell_length_b 4.6426(3)
_cell_length_c 18.5046(10)
_cell_measurement_reflns_used 987
_cell_measurement_temperature 293(2)
_cell_measurement_theta_max 26.6490
_cell_measurement_theta_min 4.7000
_cell_volume 1203.84(12)
_computing_cell_refinement
;
CrysAlisPro, Agilent Technologies,
Version 1.171.37.35 (release 13-08-2014 CrysAlis171 .NET)
(compiled Aug 13 2014,18:06:01)
;
_computing_data_collection
;
CrysAlisPro, Agilent Technologies,
Version 1.171.37.35 (release 13-08-2014 CrysAlis171 .NET)
(compiled Aug 13 2014,18:06:01)
;
_computing_data_reduction
;
CrysAlisPro, Agilent Technologies,
Version 1.171.37.35 (release 13-08-2014 CrysAlis171 .NET)
(compiled Aug 13 2014,18:06:01)
;
_computing_structure_refinement 'SHELXL-2014/6 (Sheldrick, 2014)'
_diffrn_ambient_temperature 293(2)
_diffrn_detector 'CCD plate'
_diffrn_detector_area_resol_mean 16.3280
_diffrn_detector_type Sapphire3
_diffrn_measured_fraction_theta_full 0.999
_diffrn_measured_fraction_theta_max 0.847
_diffrn_measurement_device 'four-circle diffractometer'
_diffrn_measurement_device_type 'Xcalibur, Sapphire3, Gemini'
_diffrn_measurement_method '\w scans'
_diffrn_radiation_monochromator graphite
_diffrn_radiation_probe x-ray
_diffrn_radiation_type MoK\a
_diffrn_radiation_wavelength 0.71073
_diffrn_reflns_av_R_equivalents 0.0190
_diffrn_reflns_av_unetI/netI 0.0360
_diffrn_reflns_Laue_measured_fraction_full 0.999
_diffrn_reflns_Laue_measured_fraction_max 0.847
_diffrn_reflns_limit_h_max 11
_diffrn_reflns_limit_h_min -19
_diffrn_reflns_limit_k_max 5
_diffrn_reflns_limit_k_min -6
_diffrn_reflns_limit_l_max 23
_diffrn_reflns_limit_l_min -23
_diffrn_reflns_number 4778
_diffrn_reflns_point_group_measured_fraction_full 0.999
_diffrn_reflns_point_group_measured_fraction_max 0.847
_diffrn_reflns_theta_full 26.000
_diffrn_reflns_theta_max 29.003
_diffrn_reflns_theta_min 2.907
_diffrn_source 'fine-focus sealed X-ray tube'
_diffrn_source_type 'Enhance (Mo) X-ray Source'
_exptl_absorpt_coefficient_mu 0.095
_exptl_absorpt_correction_type none
_exptl_crystal_colour yellow
_exptl_crystal_density_diffrn 1.342
_exptl_crystal_description prism
_exptl_crystal_F_000 512
_exptl_crystal_size_max 0.30
_exptl_crystal_size_mid 0.18
_exptl_crystal_size_min 0.17
_refine_diff_density_max 0.127
_refine_diff_density_min -0.156
_refine_diff_density_rms 0.032
_refine_ls_extinction_method none
_refine_ls_goodness_of_fit_ref 1.032
_refine_ls_hydrogen_treatment mixed
_refine_ls_matrix_type full
_refine_ls_number_parameters 167
_refine_ls_number_reflns 2717
_refine_ls_number_restraints 0
_refine_ls_restrained_S_all 1.032
_refine_ls_R_factor_all 0.0845
_refine_ls_R_factor_gt 0.0462
_refine_ls_shift/su_max 0.000
_refine_ls_shift/su_mean 0.000
_refine_ls_structure_factor_coef Fsqd
_refine_ls_weighting_details
;
w=1/[\s^2^(Fo^2^)+(0.0410P)^2^+0.1132P] where P=(Fo^2^+2Fc^2^)/3
;
_refine_ls_weighting_scheme calc
_refine_ls_wR_factor_gt 0.0951
_refine_ls_wR_factor_ref 0.1153
_reflns_Friedel_coverage 0.000
_reflns_number_gt 1738
_reflns_number_total 2717
_reflns_threshold_expression 'I > 2\s(I)'
_cod_data_source_file c6gc02893d2.cif
_cod_data_source_block nj822s
_cod_depositor_comments 'Adding full bibliography for 7226985.cif.'
_cod_original_formula_sum 'C14 H13 N1 O3'
_cod_database_code 7226985
_shelx_space_group_comment
;
The symmetry employed for this shelxl refinement is uniquely defined
by the following loop, which should always be used as a source of
symmetry information in preference to the above space-group names.
They are only intended as comments.
;
_shelxl_version_number 2014/6

loop_
_space_group_symop_operation_xyz
'x, y, z'
'-x+1/2, y+1/2, -z+1/2'
'-x, -y, -z'
'x-1/2, -y-1/2, z-1/2'

loop_
_atom_site_label
_atom_site_type_symbol
_atom_site_fract_x
_atom_site_fract_y
_atom_site_fract_z
_atom_site_U_iso_or_equiv
_atom_site_adp_type
_atom_site_occupancy
_atom_site_site_symmetry_order
_atom_site_calc_flag
_atom_site_refinement_flags_posn
_atom_site_refinement_flags_adp
O1 O 0.31465(9) 0.3528(3) 1.03942(6) 0.0583(3) Uani 1 1 d . .
O2 O 0.42531(9) 0.6836(3) 1.04758(6) 0.0685(4) Uani 1 1 d . .
O3 O 0.31354(8) 0.7524(3) 0.77745(6) 0.0572(4) Uani 1 1 d . .
N1 N 0.27061(10) 0.4365(3) 0.89008(7) 0.0448(4) Uani 1 1 d . .
C1 C 0.36484(13) 0.5529(4) 1.00861(8) 0.0500(4) Uani 1 1 d . .
C2 C 0.34198(11) 0.5975(3) 0.92766(8) 0.0425(4) Uani 1 1 d . .
C3 C 0.21768(11) 0.2424(3) 0.92345(8) 0.0430(4) Uani 1 1 d . .
C4 C 0.14246(12) 0.0870(4) 0.88537(9) 0.0527(5) Uani 1 1 d . .
H4 H 0.1258 0.1115 0.8350 0.063 Uiso 1 1 calc R U
C5 C 0.09211(13) -0.1031(4) 0.92125(10) 0.0608(5) Uani 1 1 d . .
H5 H 0.0413 -0.2052 0.8952 0.073 Uiso 1 1 calc R U
C6 C 0.11667(14) -0.1434(4) 0.99607(11) 0.0645(5) Uani 1 1 d . .
H6 H 0.0828 -0.2732 1.0202 0.077 Uiso 1 1 calc R U
C7 C 0.19129(14) 0.0092(4) 1.03455(9) 0.0602(5) Uani 1 1 d . .
H7 H 0.2084 -0.0175 1.0848 0.072 Uiso 1 1 calc R U
C8 C 0.24045(12) 0.2015(4) 0.99844(8) 0.0480(4) Uani 1 1 d . .
C9 C 0.39385(11) 0.7955(3) 0.89781(8) 0.0459(4) Uani 1 1 d . .
H9 H 0.4419 0.8923 0.9286 0.055 Uiso 1 1 calc R U
C10 C 0.37884(12) 0.8650(4) 0.82070(8) 0.0452(4) Uani 1 1 d . .
C11 C 0.44796(12) 1.0659(4) 0.79425(9) 0.0501(4) Uani 1 1 d . .
H11A H 0.4608 1.2269 0.8278 0.060 Uiso 1 1 calc R U
H11B H 0.4206 1.1411 0.7465 0.060 Uiso 1 1 calc R U
C12 C 0.54082(12) 0.9078(4) 0.78900(10) 0.0585(5) Uani 1 1 d . .
H12A H 0.5674 0.8345 0.8371 0.070 Uiso 1 1 calc R U
H12B H 0.5265 0.7438 0.7566 0.070 Uiso 1 1 calc R U
C13 C 0.61339(14) 1.0868(5) 0.76198(12) 0.0745(6) Uani 1 1 d . .
H13 H 0.6353 1.2480 0.7895 0.089 Uiso 1 1 calc R U
C14 C 0.64900(18) 1.0387(7) 0.70350(15) 0.1158(10) Uani 1 1 d . .
H14A H 0.6290 0.8797 0.6744 0.139 Uiso 1 1 calc R U
H14B H 0.6947 1.1629 0.6903 0.139 Uiso 1 1 calc R U
H1N H 0.2601(12) 0.471(4) 0.8430(10) 0.061(5) Uiso 1 1 d . .

loop_
_atom_site_aniso_label
_atom_site_aniso_U_11
_atom_site_aniso_U_22
_atom_site_aniso_U_33
_atom_site_aniso_U_23
_atom_site_aniso_U_13
_atom_site_aniso_U_12
O1 0.0708(8) 0.0673(8) 0.0340(6) 0.0061(6) 0.0001(6) -0.0019(7)
O2 0.0755(9) 0.0824(10) 0.0416(7) -0.0042(7) -0.0081(6) -0.0088(8)
O3 0.0619(8) 0.0666(8) 0.0401(6) 0.0018(6) -0.0008(5) -0.0067(7)
N1 0.0511(8) 0.0508(8) 0.0313(7) 0.0040(7) 0.0030(6) 0.0041(7)
C1 0.0568(11) 0.0537(10) 0.0374(8) -0.0006(8) 0.0016(8) 0.0090(9)
C2 0.0459(9) 0.0461(9) 0.0344(8) 0.0000(7) 0.0031(7) 0.0102(8)
C3 0.0470(9) 0.0438(9) 0.0385(8) 0.0016(7) 0.0081(7) 0.0103(8)
C4 0.0544(10) 0.0577(11) 0.0451(9) -0.0013(9) 0.0054(8) 0.0044(9)
C5 0.0560(11) 0.0619(12) 0.0655(12) -0.0037(11) 0.0128(9) -0.0021(10)
C6 0.0704(13) 0.0612(12) 0.0680(12) 0.0070(11) 0.0293(11) 0.0009(11)
C7 0.0757(13) 0.0633(12) 0.0446(9) 0.0069(9) 0.0187(9) 0.0081(11)
C8 0.0540(10) 0.0498(10) 0.0401(9) 0.0009(8) 0.0073(8) 0.0088(9)
C9 0.0473(9) 0.0482(9) 0.0394(8) -0.0016(8) -0.0008(7) 0.0045(8)
C10 0.0497(10) 0.0426(9) 0.0424(8) -0.0001(8) 0.0053(8) 0.0099(8)
C11 0.0584(11) 0.0473(10) 0.0437(9) 0.0049(8) 0.0055(8) 0.0043(9)
C12 0.0573(11) 0.0612(11) 0.0564(10) 0.0094(9) 0.0079(9) 0.0044(10)
C13 0.0617(13) 0.0774(14) 0.0848(15) 0.0135(12) 0.0130(11) 0.0024(12)
C14 0.100(2) 0.149(3) 0.110(2) 0.0350(19) 0.0508(17) 0.0107(18)

loop_
_atom_type_symbol
_atom_type_description
_atom_type_scat_dispersion_real
_atom_type_scat_dispersion_imag
_atom_type_scat_source
C C 0.0033 0.0016 'International Tables Vol C Tables 4.2.6.8 and 6.1.1.4'
H H 0.0000 0.0000 'International Tables Vol C Tables 4.2.6.8 and 6.1.1.4'
N N 0.0061 0.0033 'International Tables Vol C Tables 4.2.6.8 and 6.1.1.4'
O O 0.0106 0.0060 'International Tables Vol C Tables 4.2.6.8 and 6.1.1.4'

loop_
_geom_angle_atom_site_label_1
_geom_angle_atom_site_label_2
_geom_angle_atom_site_label_3
_geom_angle
C1 O1 C8 121.59(12)
C2 N1 C3 123.07(13)
C2 N1 H1N 113.7(12)
C3 N1 H1N 123.2(12)
O2 C1 O1 118.13(15)
O2 C1 C2 123.54(17)
O1 C1 C2 118.33(15)
C9 C2 N1 125.24(14)
C9 C2 C1 117.41(15)
N1 C2 C1 117.35(15)
N1 C3 C4 122.94(14)
N1 C3 C8 118.81(15)
C4 C3 C8 118.26(16)
C5 C4 C3 120.58(16)
C5 C4 H4 119.7
C3 C4 H4 119.7
C4 C5 C6 120.28(18)
C4 C5 H5 119.9
C6 C5 H5 119.9
C7 C6 C5 119.75(18)
C7 C6 H6 120.1
C5 C6 H6 120.1
C8 C7 C6 119.61(16)
C8 C7 H7 120.2
C6 C7 H7 120.2
C7 C8 O1 117.74(14)
C7 C8 C3 121.51(17)
O1 C8 C3 120.74(15)
C2 C9 C10 123.60(15)
C2 C9 H9 118.2
C10 C9 H9 118.2
O3 C10 C9 121.25(15)
O3 C10 C11 121.01(14)
C9 C10 C11 117.67(15)
C10 C11 C12 109.96(13)
C10 C11 H11A 109.7
C12 C11 H11A 109.7
C10 C11 H11B 109.7
C12 C11 H11B 109.7
H11A C11 H11B 108.2
C13 C12 C11 114.20(15)
C13 C12 H12A 108.7
C11 C12 H12A 108.7
C13 C12 H12B 108.7
C11 C12 H12B 108.7
H12A C12 H12B 107.6
C14 C13 C12 125.5(2)
C14 C13 H13 117.3
C12 C13 H13 117.3
C13 C14 H14A 120.0
C13 C14 H14B 120.0
H14A C14 H14B 120.0

loop_
_geom_bond_atom_site_label_1
_geom_bond_atom_site_label_2
_geom_bond_distance
O1 C1 1.352(2)
O1 C8 1.385(2)
O2 C1 1.1933(19)
O3 C10 1.2376(18)
N1 C2 1.357(2)
N1 C3 1.382(2)
N1 H1N 0.874(18)
C1 C2 1.494(2)
C2 C9 1.351(2)
C3 C4 1.383(2)
C3 C8 1.386(2)
C4 C5 1.373(2)
C4 H4 0.9300
C5 C6 1.384(3)
C5 H5 0.9300
C6 C7 1.373(3)
C6 H6 0.9300
C7 C8 1.372(2)
C7 H7 0.9300
C9 C10 1.444(2)
C9 H9 0.9300
C10 C11 1.493(2)
C11 C12 1.526(2)
C11 H11A 0.9700
C11 H11B 0.9700
C12 C13 1.473(2)
C12 H12A 0.9700
C12 H12B 0.9700
C13 C14 1.287(3)
C13 H13 0.9300
C14 H14A 0.9300
C14 H14B 0.9300

loop_
_geom_torsion_atom_site_label_1
_geom_torsion_atom_site_label_2
_geom_torsion_atom_site_label_3
_geom_torsion_atom_site_label_4
_geom_torsion
C8 O1 C1 O2 177.02(15)
C8 O1 C1 C2 -3.3(2)
C3 N1 C2 C9 -178.04(15)
C3 N1 C2 C1 1.8(2)
O2 C1 C2 C9 0.6(2)
O1 C1 C2 C9 -179.06(14)
O2 C1 C2 N1 -179.22(16)
O1 C1 C2 N1 1.1(2)
C2 N1 C3 C4 177.31(15)
C2 N1 C3 C8 -2.5(2)
N1 C3 C4 C5 -179.96(15)
C8 C3 C4 C5 -0.2(2)
C3 C4 C5 C6 -0.6(3)
C4 C5 C6 C7 0.5(3)
C5 C6 C7 C8 0.4(3)
C6 C7 C8 O1 179.43(16)
C6 C7 C8 C3 -1.1(3)
C1 O1 C8 C7 -177.88(15)
C1 O1 C8 C3 2.7(2)
N1 C3 C8 C7 -179.18(14)
C4 C3 C8 C7 1.0(2)
N1 C3 C8 O1 0.2(2)
C4 C3 C8 O1 -179.54(14)
N1 C2 C9 C10 0.9(3)
C1 C2 C9 C10 -178.97(14)
C2 C9 C10 O3 3.1(2)
C2 C9 C10 C11 -173.85(14)
O3 C10 C11 C12 -100.31(18)
C9 C10 C11 C12 76.61(18)
C10 C11 C12 C13 178.92(16)
C11 C12 C13 C14 -119.1(2)
